data_2008523
loop_
_publ_author_name
'Vencato, Ivo'
'Niero, Rivaldo'
'Montanari, Jo\~ao L.'
'Calixto, Jo\~ao B.'
'Sant'Ana, Antonio E. G.'
'Yunes, Rosendo A.'

_publ_section_title
;
 A new 14:15-seco-15-norpregnane derivative from <i>Mandevilla
 illustris</i> Woodson (Apocynaceae)
;
_journal_issue 5
_journal_name_full 'Acta Crystallographica Section C'
_journal_page_first 827
_journal_page_last 829
_journal_paper_doi 10.1107/S0108270199000529
_journal_volume 55
_journal_year 1999
_chemical_formula_moiety 'C22 H30 O5'
_chemical_formula_sum 'C22 H30 O5'
_chemical_formula_weight 374.46
_chemical_name_common ' acetylated illustrol '
_chemical_name_systematic
;
3'-14-epoxy-4',15-dioxaandrost-5-en-3\b-yl acetate
;
_space_group_IT_number 19
_symmetry_cell_setting orthorhombic
_symmetry_space_group_name_Hall 'P 2ac 2ab'
_symmetry_space_group_name_H-M 'P 21 21 21'
_cell_angle_alpha 90.00
_cell_angle_beta 90.00
_cell_angle_gamma 90.00
_cell_formula_units_Z 4
_cell_length_a 8.144(2)
_cell_length_b 10.004(2)
_cell_length_c 24.101(5)
_cell_measurement_reflns_used 25
_cell_measurement_temperature 293(2)
_cell_measurement_theta_max 20.86
_cell_measurement_theta_min 17.54
_cell_volume 1963.6(7)
_computing_cell_refinement 'SET4 in CAD-4 EXPRESS'
_computing_data_collection 'CAD-4 EXPRESS (Enraf-Nonius, 1994)'
_computing_data_reduction 'MolEN (Fair, 1990)'
_computing_molecular_graphics 'ZORTEP (Zsolnai et al., 1996)'
_computing_publication_material SHELXL97
_computing_structure_refinement 'SHELXL97 (Sheldrick, 1997)'
_computing_structure_solution 'SHELXS97 (Sheldrick, 1990)'
_diffrn_ambient_temperature 293(2)
_diffrn_measurement_device_type 'Nonius CAD-4'
_diffrn_measurement_method \w/2\q
_diffrn_radiation_monochromator graphite
_diffrn_radiation_source 'fine-focus sealed tube'
_diffrn_radiation_type MoK\a
_diffrn_radiation_wavelength 0.71073
_diffrn_reflns_av_R_equivalents 0.015
_diffrn_reflns_av_sigmaI/netI 0.022
_diffrn_reflns_limit_h_max 9
_diffrn_reflns_limit_h_min 0
_diffrn_reflns_limit_k_max 0
_diffrn_reflns_limit_k_min -11
_diffrn_reflns_limit_l_max 0
_diffrn_reflns_limit_l_min -28
_diffrn_reflns_number 2023
_diffrn_reflns_theta_max 25.0
_diffrn_reflns_theta_min 2.64
_diffrn_standards_decay_% 0.4
_diffrn_standards_interval_time 60
_diffrn_standards_number 3
_exptl_absorpt_coefficient_mu 0.088
_exptl_absorpt_correction_type none
_exptl_crystal_colour colourless
_exptl_crystal_density_diffrn 1.267
_exptl_crystal_density_meas ?
_exptl_crystal_description prismatic
_exptl_crystal_F_000 808
_exptl_crystal_size_max 0.52
_exptl_crystal_size_mid 0.42
_exptl_crystal_size_min 0.33
_refine_diff_density_max 0.236
_refine_diff_density_min -0.198
_refine_ls_abs_structure_details none
_refine_ls_extinction_coef 0.031(3)
_refine_ls_extinction_method 'SHELXL97 (Sheldrick, 1997)'
_refine_ls_goodness_of_fit_ref 1.069
_refine_ls_hydrogen_treatment mixed
_refine_ls_matrix_type full
_refine_ls_number_parameters 248
_refine_ls_number_reflns 2000
_refine_ls_number_restraints 0
_refine_ls_restrained_S_all 1.069
_refine_ls_R_factor_all 0.067
_refine_ls_R_factor_gt 0.045
_refine_ls_shift/su_max 0.076
_refine_ls_shift/su_mean 0.030
_refine_ls_structure_factor_coef Fsqd
_refine_ls_weighting_details 'w = 1/[\s^2^(Fo^2^)+(0.0570P)^2^+1.5340P] where P=(Fo^2^+2Fc^2^)/3'
_refine_ls_weighting_scheme calc
_refine_ls_wR_factor_ref 0.143
_reflns_number_gt 1644
_reflns_number_total 2000
_reflns_threshold_expression I>2\s(I)
_cod_data_source_file sx1075.cif
_cod_data_source_block I
_cod_depositor_comments
;
The following automatic conversions were performed:

'_exptl_crystal_density_meas' value 'not measured' was changed to '?'
- the value is perceived as not measured.

Automatic conversion script
Id: cif_fix_values 3008 2015-01-20 13:52:24Z robertas 

The following automatic conversions were performed:

'_refine_ls_weighting_scheme' value 'calc w =
1/[\s^2^(Fo^2^)+(0.0570P)^2^+1.5340P] where P=(Fo^2^+2Fc^2^)/3' was
changed to 'calc'. New tag '_refine_ls_weighting_details' was
created. The value of the new tag was set to 'w =
1/[\s^2^(Fo^2^)+(0.0570P)^2^+1.5340P] where P=(Fo^2^+2Fc^2^)/3'.

Automatic conversion script
Id: cif_fix_values 3143 2015-03-26 13:38:13Z robertas 
;
_cod_original_sg_symbol_H-M 'P 21 21 21 '
_cod_database_code 2008523

loop_
_symmetry_equiv_pos_as_xyz
'x, y, z'
'-x+1/2, -y, z+1/2'
'-x, y+1/2, -z+1/2'
'x+1/2, -y+1/2, -z'

loop_
_atom_site_label
_atom_site_fract_x
_atom_site_fract_y
_atom_site_fract_z
_atom_site_U_iso_or_equiv
_atom_site_adp_type
_atom_site_calc_flag
_atom_site_refinement_flags
_atom_site_occupancy
_atom_site_disorder_assembly
_atom_site_disorder_group
_atom_site_type_symbol
O1 .4629(4) 1.0446(3) .29152(12) .0634(9) Uani d . 1 . . O
O2 .6469(4) .9662(3) .22376(11) .0454(7) Uani d . 1 . . O
O3 .4739(4) 1.0800(3) .16485(12) .0565(9) Uani d . 1 . . O
O4 1.1513(4) .4448(3) .04492(13) .0627(9) Uani d . 1 . . O
O5 1.2340(8) .3450(5) .1210(2) .125(2) Uani d . 1 . . O
C1 1.1279(5) .7742(5) .1204(2) .0537(11) Uani d . 1 . . C
H1A 1.2074 .8457 .1247 .081 Uiso calc R 1 . . H
H1B 1.1033 .7396 .1571 .081 Uiso calc R 1 . . H
C2 1.2046(6) .6631(5) .0858(2) .0558(12) Uani d . 1 . . C
H2A 1.2364 .6977 .0498 .084 Uiso calc R 1 . . H
H2B 1.3023 .6295 .1042 .084 Uiso calc R 1 . . H
C3 1.0820(6) .5519(4) .07875(18) .0500(11) Uani d . 1 . . C
H3 1.0507 .5167 .1152 .075 Uiso calc R 1 . . H
C4 .9313(6) .6011(5) .04852(18) .0540(11) Uani d . 1 . . C
H4A .8521 .5290 .0454 .081 Uiso calc R 1 . . H
H4B .9612 .6291 .0113 .081 Uiso calc R 1 . . H
C5 .8542(5) .7180(4) .07950(15) .0432(10) Uani d . 1 . . C
C6 .6956(5) .7161(5) .09214(17) .0481(10) Uani d . 1 . . C
H6 .6369 .6393 .0833 .058 Uiso calc R 1 . . H
C7 .6042(5) .8273(4) .11933(18) .0485(11) Uani d . 1 . . C
H7A .5667 .7975 .1555 .073 Uiso calc R 1 . . H
H7B .5080 .8481 .0973 .073 Uiso calc R 1 . . H
C8 .7052(5) .9537(4) .12664(17) .0439(10) Uani d . 1 . . C
H8 .7007 1.0046 .0919 .066 Uiso calc R 1 . . H
C9 .8873(5) .9227(4) .13956(17) .0435(9) Uani d . 1 . . C
H9 .8888 .8717 .1743 .065 Uiso calc R 1 . . H
C10 .9675(5) .8330(4) .09475(16) .0424(9) Uani d . 1 . . C
C11 .9811(6) 1.0534(5) .1506(2) .0602(13) Uani d . 1 . . C
H11A 1.0946 1.0321 .1591 .090 Uiso calc R 1 . . H
H11B .9801 1.1072 .1171 .090 Uiso calc R 1 . . H
C12 .9093(6) 1.1356(5) .1984(2) .0614(13) Uani d . 1 . . C
H12A .9170 1.0852 .2327 .092 Uiso calc R 1 . . H
H12B .9716 1.2176 .2028 .092 Uiso calc R 1 . . H
C13 .7297(6) 1.1691(5) .18646(19) .0530(12) Uani d . 1 . . C
C14 .6397(5) 1.0400(4) .17207(16) .0445(10) Uani d . 1 . . C
C15 .6180(6) 1.0623(5) .26697(18) .0509(11) Uani d . 1 . . C
H15 .7058 1.0608 .2948 .076 Uiso calc R 1 . . H
C16 .6156(6) 1.1936(4) .23538(19) .0529(11) Uani d . 1 . . C
H16 .6342 1.2751 .2570 .079 Uiso calc R 1 . . H
C17 .7147(8) 1.2774(5) .1416(2) .0755(16) Uani d . 1 . . C
H17A .6008 1.2956 .1347 .113 Uiso calc R 1 . . H
H17B .7659 1.2469 .1081 .113 Uiso calc R 1 . . H
H17C .7680 1.3576 .1541 .113 Uiso calc R 1 . . H
C18 1.0096(7) .9128(5) .04214(18) .0640(14) Uani d . 1 . . C
H18A 1.0813 .9855 .0516 .096 Uiso calc R 1 . . H
H18B .9106 .9475 .0260 .096 Uiso calc R 1 . . H
H18C 1.0633 .8553 .0159 .096 Uiso calc R 1 . . H
C19 .4434(6) 1.1748(5) .2103(2) .0584(13) Uani d . 1 . . C
H19 .385(7) 1.247(6) .192(2) .088 Uiso d . 1 . . H
C20 .3457(6) 1.1076(5) .2553(2) .0652(14) Uani d . 1 . . C
H20A .2811 1.1729 .2755 .098 Uiso calc R 1 . . H
H20B .2721 1.0415 .2395 .098 Uiso calc R 1 . . H
C21 1.3047(8) .2480(5) .0334(3) .0846(18) Uani d . 1 . . C
H21A 1.2846 .2738 -.0044 .127 Uiso calc R 1 . . H
H21B 1.2581 .1613 .0400 .127 Uiso calc R 1 . . H
H21C 1.4209 .2449 .0399 .127 Uiso calc R 1 . . H
C22 1.2274(7) .3478(5) .0717(3) .0657(14) Uani d . 1 . . C

loop_
_atom_site_aniso_label
_atom_site_aniso_U_11
_atom_site_aniso_U_22
_atom_site_aniso_U_33
_atom_site_aniso_U_12
_atom_site_aniso_U_13
_atom_site_aniso_U_23
O1 .067(2) .070(2) .0537(17) .0040(19) .0154(17) -.0032(17)
O2 .0490(16) .0465(15) .0409(14) .0042(15) -.0010(14) -.0041(13)
O3 .0470(17) .070(2) .0528(17) .0186(17) -.0084(14) -.0099(16)
O4 .076(2) .0505(17) .0613(18) .0192(18) .0005(18) -.0017(15)
O5 .178(6) .113(4) .085(3) .072(4) -.026(4) .011(3)
C1 .039(2) .059(3) .063(3) .004(2) -.002(2) -.012(2)
C2 .046(2) .057(3) .065(3) .011(2) .000(2) -.003(2)
C3 .054(2) .047(2) .050(2) .008(2) .002(2) .000(2)
C4 .060(3) .053(2) .049(2) .005(2) -.008(2) -.008(2)
C5 .047(2) .047(2) .0347(19) .005(2) -.0032(18) -.0002(18)
C6 .046(2) .053(2) .046(2) -.005(2) -.004(2) -.010(2)
C7 .038(2) .061(3) .046(2) -.003(2) -.0047(18) -.009(2)
C8 .040(2) .049(2) .043(2) .004(2) -.0030(18) .000(2)
C9 .038(2) .046(2) .047(2) -.002(2) -.0022(18) -.0049(19)
C10 .040(2) .046(2) .041(2) .001(2) .0022(19) -.0009(18)
C11 .045(2) .056(3) .080(3) -.006(2) .005(2) -.020(3)
C12 .050(3) .056(3) .078(3) -.009(2) .000(2) -.020(3)
C13 .058(3) .047(3) .054(3) .004(2) .005(2) -.008(2)
C14 .039(2) .051(2) .043(2) .008(2) -.0030(18) .0008(19)
C15 .050(2) .059(3) .045(2) .007(2) .002(2) -.007(2)
C16 .055(3) .048(2) .055(3) .007(2) .003(2) -.009(2)
C17 .095(4) .055(3) .076(3) .012(3) .021(3) .006(3)
C18 .079(3) .060(3) .053(2) -.002(3) .025(3) .003(2)
C19 .056(3) .058(3) .061(3) .018(2) .001(2) -.010(2)
C20 .052(3) .074(3) .069(3) .006(3) .015(3) -.018(3)
C21 .081(4) .058(3) .114(5) .019(3) .004(4) -.009(3)
C22 .063(3) .052(3) .081(4) .007(3) -.006(3) .003(3)

loop_
_atom_type_symbol
_atom_type_description
_atom_type_scat_dispersion_real
_atom_type_scat_dispersion_imag
_atom_type_scat_source
C C 0.0033 0.0016 'International Tables Vol C Tables 4.2.6.8 and 6.1.1.4'
H H 0.0000 0.0000 'International Tables Vol C Tables 4.2.6.8 and 6.1.1.4'
O O 0.0106 0.0060 'International Tables Vol C Tables 4.2.6.8 and 6.1.1.4'

loop_
_geom_angle_atom_site_label_1
_geom_angle_atom_site_label_2
_geom_angle_atom_site_label_3
_geom_angle
_geom_angle_publ_flag
C15 O1 C20 106.6(3) yes
C15 O2 C14 106.0(3) yes
C14 O3 C19 104.6(3) yes
C22 O4 C3 116.6(4) yes
C2 C1 C10 113.6(4) ?
C3 C2 C1 109.2(4) ?
O4 C3 C2 110.5(4) ?
O4 C3 C4 106.5(3) ?
C2 C3 C4 110.7(4) ?
C3 C4 C5 110.4(3) ?
C6 C5 C10 123.1(4) ?
C6 C5 C4 120.2(4) ?
C10 C5 C4 116.7(4) ?
C5 C6 C7 125.2(4) ?
C6 C7 C8 113.7(3) ?
C14 C8 C7 111.9(3) ?
C14 C8 C9 108.1(3) ?
C7 C8 C9 112.0(4) ?
C11 C9 C8 109.9(3) ?
C11 C9 C10 113.8(3) ?
C8 C9 C10 112.3(3) ?
C5 C10 C18 109.2(3) ?
C5 C10 C9 110.6(3) ?
C18 C10 C9 111.6(3) ?
C5 C10 C1 108.6(3) ?
C18 C10 C1 109.6(4) ?
C9 C10 C1 107.1(3) ?
C12 C11 C9 113.4(4) ?
C13 C12 C11 110.0(4) ?
C16 C13 C14 91.1(3) yes
C16 C13 C12 118.3(4) yes
C14 C13 C12 108.5(4) yes
C16 C13 C17 112.5(4) yes
C14 C13 C17 113.5(4) yes
C12 C13 C17 111.3(4) yes
O3 C14 O2 106.7(3) yes
O3 C14 C8 114.4(3) yes
O2 C14 C8 108.7(3) yes
O3 C14 C13 104.3(4) yes
O2 C14 C13 102.5(3) yes
C8 C14 C13 119.0(4) yes
O1 C15 O2 111.6(4) yes
O1 C15 C16 107.9(4) yes
O2 C15 C16 102.6(3) yes
C15 C16 C13 104.0(4) yes
C15 C16 C19 95.9(4) yes
C13 C16 C19 103.4(4) yes
O3 C19 C20 109.8(4) yes
O3 C19 C16 102.6(3) yes
C20 C19 C16 104.6(4) yes
O1 C20 C19 106.4(4) yes
O5 C22 O4 121.8(5) ?
O5 C22 C21 125.5(5) ?
O4 C22 C21 112.7(5) ?

loop_
_geom_bond_atom_site_label_1
_geom_bond_atom_site_label_2
_geom_bond_site_symmetry_2
_geom_bond_distance
_geom_bond_publ_flag
O1 C15 . 1.406(5) yes
O1 C20 . 1.440(6) yes
O2 C15 . 1.437(5) yes
O2 C14 . 1.450(5) yes
O3 C14 . 1.419(5) yes
O3 C19 . 1.469(5) yes
O4 C22 . 1.319(6) ?
O4 C3 . 1.460(5) ?
O5 C22 . 1.191(7) yes
C1 C2 . 1.524(6) ?
C1 C10 . 1.561(6) ?
C2 C3 . 1.505(6) ?
C3 C4 . 1.510(6) ?
C4 C5 . 1.523(6) ?
C5 C6 . 1.327(6) yes
C5 C10 . 1.520(6) ?
C6 C7 . 1.490(6) ?
C7 C8 . 1.519(6) ?
C8 C14 . 1.493(6) ?
C8 C9 . 1.547(5) ?
C9 C11 . 1.537(6) ?
C9 C10 . 1.549(5) ?
C10 C18 . 1.537(6) ?
C11 C12 . 1.532(6) ?
C12 C13 . 1.527(7) ?
C13 C16 . 1.521(6) yes
C13 C14 . 1.524(6) yes
C13 C17 . 1.535(7) ?
C15 C16 . 1.518(6) yes
C16 C19 . 1.539(7) yes
C19 C20 . 1.503(7) yes
C21 C22 . 1.499(7) ?

loop_
_geom_torsion_atom_site_label_1
_geom_torsion_atom_site_label_2
_geom_torsion_atom_site_label_3
_geom_torsion_atom_site_label_4
_geom_torsion
_geom_torsion_publ_flag
C10 C1 C2 C3 -58.3(5) ?
C22 O4 C3 C2 91.4(5) ?
C22 O4 C3 C4 -148.4(4) ?
C1 C2 C3 O4 179.1(3) ?
C1 C2 C3 C4 61.4(5) ?
O4 C3 C4 C5 -177.4(3) ?
C2 C3 C4 C5 -57.3(5) ?
C3 C4 C5 C6 -128.2(5) ?
C3 C4 C5 C10 51.6(5) ?
C10 C5 C6 C7 4.0(7) yes
C4 C5 C6 C7 -176.3(4) ?
C5 C6 C7 C8 6.1(6) ?
C6 C7 C8 C14 -157.1(3) ?
C6 C7 C8 C9 -35.5(5) ?
C14 C8 C9 C11 -52.3(4) ?
C7 C8 C9 C11 -176.0(4) ?
C14 C8 C9 C10 179.9(3) ?
C7 C8 C9 C10 56.1(4) ?
C6 C5 C10 C18 -107.2(5) ?
C4 C5 C10 C18 73.1(4) ?
C6 C5 C10 C9 16.0(6) ?
C4 C5 C10 C9 -163.7(3) ?
C6 C5 C10 C1 133.3(4) ?
C4 C5 C10 C1 -46.4(5) ?
C11 C9 C10 C5 -170.8(4) ?
C8 C9 C10 C5 -45.0(4) ?
C11 C9 C10 C18 -49.0(5) ?
C8 C9 C10 C18 76.8(5) ?
C11 C9 C10 C1 71.1(4) ?
C8 C9 C10 C1 -163.2(3) ?
C2 C1 C10 C5 49.5(5) ?
C2 C1 C10 C18 -69.7(5) ?
C2 C1 C10 C9 169.0(4) ?
C8 C9 C11 C12 57.9(5) ?
C10 C9 C11 C12 -175.0(4) ?
C9 C11 C12 C13 -57.9(5) ?
C11 C12 C13 C16 153.5(4) ?
C11 C12 C13 C14 51.8(5) ?
C11 C12 C13 C17 -73.9(5) ?
C19 O3 C14 O2 66.0(4) ?
C19 O3 C14 C8 -173.7(4) ?
C19 O3 C14 C13 -42.0(4) ?
C15 O2 C14 O3 -68.7(4) ?
C15 O2 C14 C8 167.4(3) ?
C15 O2 C14 C13 40.6(4) ?
C7 C8 C14 O3 -57.9(5) ?
C9 C8 C14 O3 178.2(3) ?
C7 C8 C14 O2 61.3(4) ?
C9 C8 C14 O2 -62.6(4) ?
C7 C8 C14 C13 177.9(4) ?
C9 C8 C14 C13 54.1(5) ?
C16 C13 C14 O3 56.4(4) ?
C12 C13 C14 O3 176.8(4) ?
C17 C13 C14 O3 -58.8(5) ?
C16 C13 C14 O2 -54.8(4) ?
C12 C13 C14 O2 65.7(4) ?
C17 C13 C14 O2 -170.0(4) ?
C16 C13 C14 C8 -174.7(4) ?
C12 C13 C14 C8 -54.2(5) ?
C17 C13 C14 C8 70.1(5) ?
C20 O1 C15 O2 -80.7(4) ?
C20 O1 C15 C16 31.2(4) ?
C14 O2 C15 O1 108.8(4) ?
C14 O2 C15 C16 -6.5(4) yes
O1 C15 C16 C13 -147.7(4) ?
O2 C15 C16 C13 -29.8(4) ?
O1 C15 C16 C19 -42.3(4) ?
O2 C15 C16 C19 75.7(4) ?
C14 C13 C16 C15 50.5(4) ?
C12 C13 C16 C15 -61.2(5) ?
C17 C13 C16 C15 166.7(4) ?
C14 C13 C16 C19 -49.2(4) ?
C12 C13 C16 C19 -161.0(4) ?
C17 C13 C16 C19 66.9(5) ?
C14 O3 C19 C20 -102.9(4) ?
C14 O3 C19 C16 7.9(4) yes
C15 C16 C19 O3 -77.5(4) ?
C13 C16 C19 O3 28.4(5) ?
C15 C16 C19 C20 37.1(4) ?
C13 C16 C19 C20 143.0(4) ?
C15 O1 C20 C19 -5.1(5) yes
O3 C19 C20 O1 87.6(4) ?
C16 C19 C20 O1 -21.9(5) ?
C3 O4 C22 O5 2.7(8) ?
C3 O4 C22 C21 -175.8(4) ?

loop_
_cod_related_entry_id
_cod_related_entry_database
_cod_related_entry_code
1 ChemSpider 21183052
